data_4026512
loop_
_publ_author_name
'Jun Yong Kang'
'Brian T. Connell'

_publ_section_title
;
 Palladium-Catalyzed Alkynylation of Secondary \a-Bromo Carbonyl Compounds
 via Stille Coupling
;
_journal_name_full 'Journal of Organic Chemistry'
_journal_page_first 6856
_journal_page_last 6859
_journal_paper_doi 10.1021/jo200939u
_journal_volume 76
_journal_year 2011
_chemical_formula_sum 'C17 H21 N O2'
_chemical_formula_weight 271.35
_chemical_name_systematic
; 
 ? 
;
_space_group_IT_number 2
_symmetry_cell_setting triclinic
_symmetry_space_group_name_Hall '-P 1'
_symmetry_space_group_name_H-M 'P -1'
_atom_sites_solution_hydrogens geom
_atom_sites_solution_primary direct
_atom_sites_solution_secondary difmap
_audit_creation_method SHELXL-97
_cell_angle_alpha 89.195(19)
_cell_angle_beta 84.673(18)
_cell_angle_gamma 76.599(17)
_cell_formula_units_Z 2
_cell_length_a 5.324(8)
_cell_length_b 10.365(15)
_cell_length_c 14.32(2)
_cell_measurement_reflns_used 991
_cell_measurement_temperature 110(2)
_cell_measurement_theta_max 27.31
_cell_measurement_theta_min 2.48
_cell_volume 765.4(19)
_computing_cell_refinement
; 
  APEX-II (BRUKER-NONIUS, 2003) 
;
_computing_data_collection 'SMART (BRUKER-NONIUS, 2003)'
_computing_data_reduction APEX-II
_computing_molecular_graphics 'X-SEED (Barbour, 2001)'
_computing_publication_material 'Bruker SHELXTL'
_computing_structure_refinement 'SHELXL-97 (Sheldrick, 2008)'
_computing_structure_solution 'SHELXS-97 (Sheldrick, 2008)'
_diffrn_ambient_temperature 110(2)
_diffrn_measured_fraction_theta_full 0.971
_diffrn_measured_fraction_theta_max 0.971
_diffrn_measurement_device_type 'SMART CCD'
_diffrn_measurement_method 'omega scans'
_diffrn_radiation_monochromator graphite
_diffrn_radiation_source 'fine-focus sealed tube'
_diffrn_radiation_type MoK\a
_diffrn_radiation_wavelength 0.71073
_diffrn_reflns_av_R_equivalents 0.0287
_diffrn_reflns_av_sigmaI/netI 0.0334
_diffrn_reflns_limit_h_max 6
_diffrn_reflns_limit_h_min -6
_diffrn_reflns_limit_k_max 13
_diffrn_reflns_limit_k_min -13
_diffrn_reflns_limit_l_max 18
_diffrn_reflns_limit_l_min -18
_diffrn_reflns_number 7615
_diffrn_reflns_theta_full 27.47
_diffrn_reflns_theta_max 27.47
_diffrn_reflns_theta_min 1.43
_exptl_absorpt_coefficient_mu 0.077
_exptl_absorpt_correction_T_max 0.9715
_exptl_absorpt_correction_T_min 0.9555
_exptl_absorpt_correction_type multi-scan
_exptl_absorpt_process_details 'SADABS; (Sheldrick, 2006)'
_exptl_crystal_colour colorless
_exptl_crystal_density_diffrn 1.178
_exptl_crystal_description block
_exptl_crystal_F_000 292
_exptl_crystal_size_max 0.60
_exptl_crystal_size_mid 0.46
_exptl_crystal_size_min 0.38
_refine_diff_density_max 0.251
_refine_diff_density_min -0.257
_refine_diff_density_rms 0.040
_refine_ls_extinction_method none
_refine_ls_goodness_of_fit_ref 1.052
_refine_ls_hydrogen_treatment constr
_refine_ls_matrix_type full
_refine_ls_number_parameters 194
_refine_ls_number_reflns 3402
_refine_ls_number_restraints 30
_refine_ls_restrained_S_all 1.047
_refine_ls_R_factor_all 0.0520
_refine_ls_R_factor_gt 0.0422
_refine_ls_shift/su_max 0.000
_refine_ls_shift/su_mean 0.000
_refine_ls_structure_factor_coef Fsqd
_refine_ls_weighting_details 'calc w=1/[\s^2^(Fo^2^)+(0.0578P)^2^+0.1462P] where P=(Fo^2^+2Fc^2^)/3'
_refine_ls_weighting_scheme calc
_refine_ls_wR_factor_gt 0.1122
_refine_ls_wR_factor_ref 0.1182
_reflns_number_gt 2793
_reflns_number_total 3402
_reflns_threshold_expression >2sigma(I)
_cod_data_source_file jo200939u_si_002.cif
_cod_data_source_block brcb190m
_cod_original_cell_volume 765.3(19)
_cod_database_code 4026512

loop_
_symmetry_equiv_pos_as_xyz
'x, y, z'
'-x, -y, -z'

loop_
_atom_site_label
_atom_site_type_symbol
_atom_site_fract_x
_atom_site_fract_y
_atom_site_fract_z
_atom_site_U_iso_or_equiv
_atom_site_adp_type
_atom_site_occupancy
_atom_site_symmetry_multiplicity
_atom_site_calc_flag
_atom_site_refinement_flags
_atom_site_disorder_assembly
_atom_site_disorder_group
C1 C 0.4222(2) 0.80299(12) -0.00305(8) 0.0290(3) Uani 1 1 d . . .
H1A H 0.5769 0.7432 -0.0356 0.035 Uiso 1 1 calc R . .
H1B H 0.4437 0.8952 -0.0093 0.035 Uiso 1 1 calc R . .
C2 C 0.1800(2) 0.79013(12) -0.04713(8) 0.0306(3) Uani 1 1 d . . .
H2A H 0.0285 0.8560 -0.0181 0.037 Uiso 1 1 calc R . .
H2B H 0.1995 0.8097 -0.1149 0.037 Uiso 1 1 calc R . .
C3 C 0.1049(3) 0.62884(13) 0.06275(9) 0.0346(3) Uani 1 1 d . . .
H3A H 0.0735 0.5386 0.0698 0.041 Uiso 1 1 calc R . .
H3B H -0.0477 0.6922 0.0935 0.041 Uiso 1 1 calc R . .
C4 C 0.3449(2) 0.63584(12) 0.11065(8) 0.0288(3) Uani 1 1 d . . .
H4A H 0.3165 0.6187 0.1786 0.035 Uiso 1 1 calc R . .
H4B H 0.4954 0.5674 0.0838 0.035 Uiso 1 1 calc R . .
C5 C 0.4273(2) 0.85167(12) 0.16411(8) 0.0281(3) Uani 1 1 d . . .
C6 C 0.3815(3) 0.80377(13) 0.26787(9) 0.0228(3) Uani 0.8550(17) 1 d PDU A -1
H6A H 0.2307 0.7610 0.2722 0.027 Uiso 0.8550(17) 1 calc PR A -1
C7 C 0.3181(3) 0.92359(13) 0.33610(9) 0.0256(3) Uani 0.8550(17) 1 d PDU A -1
H7A H 0.4455 0.9797 0.3204 0.031 Uiso 0.8550(17) 1 calc PR A -1
C8 C 0.3359(3) 0.87898(15) 0.43811(10) 0.0354(4) Uani 0.8550(17) 1 d PDU A -1
H8A H 0.2956 0.9570 0.4795 0.053 Uiso 0.8550(17) 1 calc PR A -1
H8B H 0.5118 0.8274 0.4458 0.053 Uiso 0.8550(17) 1 calc PR A -1
H8C H 0.2116 0.8240 0.4544 0.053 Uiso 0.8550(17) 1 calc PR A -1
C9 C 0.0448(3) 1.00648(15) 0.32303(12) 0.0333(4) Uani 0.8550(17) 1 d PDU A -1
H9A H 0.0034 1.0829 0.3659 0.050 Uiso 0.8550(17) 1 calc PR A -1
H9B H -0.0815 0.9518 0.3367 0.050 Uiso 0.8550(17) 1 calc PR A -1
H9C H 0.0380 1.0376 0.2582 0.050 Uiso 0.8550(17) 1 calc PR A -1
C6A C 0.4658(12) 0.8398(9) 0.2650(5) 0.0228(3) Uani 0.1450(17) 1 d PD A -2
H6AA H 0.5489 0.9100 0.2865 0.027 Uiso 0.1450(17) 1 calc PR A -2
C7A C 0.1965(12) 0.8482(7) 0.3183(4) 0.0256(3) Uani 0.1450(17) 1 d PD A -2
H7AA H 0.1325 0.7692 0.3007 0.031 Uiso 0.1450(17) 1 calc PR A -2
C8A C 0.2123(18) 0.8471(9) 0.4244(4) 0.0354(4) Uani 0.1450(17) 1 d PD A -2
H8AA H 0.0395 0.8523 0.4566 0.053 Uiso 0.1450(17) 1 calc PR A -2
H8AB H 0.2771 0.9233 0.4427 0.053 Uiso 0.1450(17) 1 calc PR A -2
H8AC H 0.3305 0.7649 0.4420 0.053 Uiso 0.1450(17) 1 calc PR A -2
C9A C 0.0075(15) 0.9740(8) 0.2877(7) 0.0333(4) Uani 0.1450(17) 1 d PD A -2
H9AA H -0.1639 0.9802 0.3213 0.050 Uiso 0.1450(17) 1 calc PR A -2
H9AB H -0.0053 0.9699 0.2200 0.050 Uiso 0.1450(17) 1 calc PR A -2
H9AC H 0.0713 1.0521 0.3024 0.050 Uiso 0.1450(17) 1 calc PR A -2
C10 C 0.6181(2) 0.70214(11) 0.28701(8) 0.0280(3) Uani 1 1 d . . .
C11 C 0.7976(2) 0.61150(11) 0.30026(8) 0.0259(2) Uani 1 1 d . A .
C12 C 1.0120(2) 0.50069(11) 0.31353(8) 0.0238(2) Uani 1 1 d . . .
C13 C 1.0684(2) 0.39133(11) 0.25200(8) 0.0286(3) Uani 1 1 d . A .
H13A H 0.9617 0.3889 0.2027 0.034 Uiso 1 1 calc R . .
C14 C 1.2804(3) 0.28651(12) 0.26309(9) 0.0351(3) Uani 1 1 d . . .
H14A H 1.3187 0.2129 0.2212 0.042 Uiso 1 1 calc R A .
C15 C 1.4351(3) 0.28954(13) 0.33513(11) 0.0430(3) Uani 1 1 d . A .
H15A H 1.5795 0.2179 0.3425 0.052 Uiso 1 1 calc R . .
C16 C 1.3805(3) 0.39670(14) 0.39656(11) 0.0452(4) Uani 1 1 d . . .
H16A H 1.4872 0.3979 0.4460 0.054 Uiso 1 1 calc R A .
C17 C 1.1705(2) 0.50227(12) 0.38613(9) 0.0325(3) Uani 1 1 d . A .
H17A H 1.1342 0.5756 0.4283 0.039 Uiso 1 1 calc R . .
N1 N 0.39702(19) 0.76786(10) 0.09663(6) 0.0269(2) Uani 1 1 d . A .
O1 O 0.13451(17) 0.65964(9) -0.03502(6) 0.0339(2) Uani 1 1 d . . .
O2 O 0.48280(19) 0.95852(9) 0.14564(6) 0.0389(2) Uani 1 1 d . A .

loop_
_atom_site_aniso_label
_atom_site_aniso_U_11
_atom_site_aniso_U_22
_atom_site_aniso_U_33
_atom_site_aniso_U_23
_atom_site_aniso_U_13
_atom_site_aniso_U_12
C1 0.0335(6) 0.0329(6) 0.0227(5) 0.0035(5) -0.0029(4) -0.0119(5)
C2 0.0336(6) 0.0294(6) 0.0289(6) 0.0027(5) -0.0073(5) -0.0058(5)
C3 0.0342(7) 0.0355(7) 0.0361(7) 0.0034(5) -0.0011(5) -0.0134(5)
C4 0.0311(6) 0.0252(6) 0.0281(6) 0.0036(4) -0.0003(5) -0.0036(5)
C5 0.0281(6) 0.0257(6) 0.0273(6) 0.0003(4) -0.0063(4) 0.0020(5)
C6 0.0224(7) 0.0210(7) 0.0241(6) 0.0010(5) -0.0041(5) -0.0026(5)
C7 0.0235(6) 0.0223(6) 0.0286(7) -0.0023(5) -0.0037(5) -0.0002(5)
C8 0.0405(9) 0.0345(8) 0.0266(7) -0.0051(6) -0.0037(6) 0.0008(7)
C9 0.0255(7) 0.0303(8) 0.0385(9) -0.0028(6) -0.0030(6) 0.0047(6)
C6A 0.0224(7) 0.0210(7) 0.0241(6) 0.0010(5) -0.0041(5) -0.0026(5)
C7A 0.0235(6) 0.0223(6) 0.0286(7) -0.0023(5) -0.0037(5) -0.0002(5)
C8A 0.0405(9) 0.0345(8) 0.0266(7) -0.0051(6) -0.0037(6) 0.0008(7)
C9A 0.0255(7) 0.0303(8) 0.0385(9) -0.0028(6) -0.0030(6) 0.0047(6)
C10 0.0327(6) 0.0249(6) 0.0227(5) -0.0003(4) -0.0040(4) 0.0017(5)
C11 0.0281(6) 0.0240(6) 0.0242(5) 0.0010(4) -0.0022(4) -0.0034(5)
C12 0.0235(5) 0.0207(5) 0.0256(5) 0.0042(4) -0.0004(4) -0.0029(4)
C13 0.0335(6) 0.0240(6) 0.0265(6) 0.0021(4) -0.0015(5) -0.0035(5)
C14 0.0396(7) 0.0213(6) 0.0390(7) 0.0012(5) 0.0077(5) -0.0007(5)
C15 0.0284(7) 0.0300(7) 0.0646(9) 0.0080(6) -0.0063(6) 0.0056(5)
C16 0.0410(8) 0.0348(7) 0.0609(9) 0.0073(7) -0.0260(7) -0.0031(6)
C17 0.0367(7) 0.0244(6) 0.0363(6) 0.0007(5) -0.0109(5) -0.0035(5)
N1 0.0298(5) 0.0284(5) 0.0227(5) 0.0035(4) -0.0035(4) -0.0067(4)
O1 0.0379(5) 0.0344(5) 0.0324(5) 0.0007(4) -0.0076(4) -0.0129(4)
O2 0.0509(6) 0.0319(5) 0.0360(5) -0.0014(4) -0.0105(4) -0.0112(4)

loop_
_atom_type_symbol
_atom_type_description
_atom_type_scat_dispersion_real
_atom_type_scat_dispersion_imag
_atom_type_scat_source
C C 0.0033 0.0016 'International Tables Vol C Tables 4.2.6.8 and 6.1.1.4'
H H 0.0000 0.0000 'International Tables Vol C Tables 4.2.6.8 and 6.1.1.4'
N N 0.0061 0.0033 'International Tables Vol C Tables 4.2.6.8 and 6.1.1.4'
O O 0.0106 0.0060 'International Tables Vol C Tables 4.2.6.8 and 6.1.1.4'

loop_
_geom_angle_atom_site_label_1
_geom_angle_atom_site_label_2
_geom_angle_atom_site_label_3
_geom_angle
N1 C1 C2 109.04(11)
N1 C1 H1A 109.9
C2 C1 H1A 109.9
N1 C1 H1B 109.9
C2 C1 H1B 109.9
H1A C1 H1B 108.3
O1 C2 C1 111.53(10)
O1 C2 H2A 109.3
C1 C2 H2A 109.3
O1 C2 H2B 109.3
C1 C2 H2B 109.3
H2A C2 H2B 108.0
O1 C3 C4 111.31(11)
O1 C3 H3A 109.4
C4 C3 H3A 109.4
O1 C3 H3B 109.4
C4 C3 H3B 109.4
H3A C3 H3B 108.0
N1 C4 C3 109.19(10)
N1 C4 H4A 109.8
C3 C4 H4A 109.8
N1 C4 H4B 109.8
C3 C4 H4B 109.8
H4A C4 H4B 108.3
O2 C5 N1 122.30(13)
O2 C5 C6A 101.3(4)
N1 C5 C6A 135.0(4)
O2 C5 C6 122.45(11)
N1 C5 C6 115.24(14)
C6A C5 C6 24.1(3)
C10 C6 C7 113.72(12)
C10 C6 C5 106.91(11)
C7 C6 C5 110.09(14)
C10 C6 H6A 108.7
C7 C6 H6A 108.7
C5 C6 H6A 108.7
C8 C7 C9 110.26(12)
C8 C7 C6 111.48(14)
C9 C7 C6 108.97(12)
C8 C7 H7A 108.7
C9 C7 H7A 108.7
C6 C7 H7A 108.7
C7 C8 H8A 109.5
C7 C8 H8B 109.5
H8A C8 H8B 109.5
C7 C8 H8C 109.5
H8A C8 H8C 109.5
H8B C8 H8C 109.5
C7 C9 H9A 109.5
C7 C9 H9B 109.5
H9A C9 H9B 109.5
C7 C9 H9C 109.5
H9A C9 H9C 109.5
H9B C9 H9C 109.5
C5 C6A C10 110.7(5)
C5 C6A C7A 106.9(5)
C10 C6A C7A 103.7(5)
C5 C6A H6AA 111.7
C10 C6A H6AA 111.7
C7A C6A H6AA 111.7
C8A C7A C9A 111.3(5)
C8A C7A C6A 111.0(5)
C9A C7A C6A 108.9(5)
C8A C7A H7AA 108.5
C9A C7A H7AA 108.5
C6A C7A H7AA 108.5
C7A C8A H8AA 109.5
C7A C8A H8AB 109.5
H8AA C8A H8AB 109.5
C7A C8A H8AC 109.5
H8AA C8A H8AC 109.5
H8AB C8A H8AC 109.5
C7A C9A H9AA 109.5
C7A C9A H9AB 109.5
H9AA C9A H9AB 109.5
C7A C9A H9AC 109.5
H9AA C9A H9AC 109.5
H9AB C9A H9AC 109.5
C11 C10 C6 174.04(13)
C11 C10 C6A 160.7(3)
C6 C10 C6A 24.8(3)
C10 C11 C12 178.22(12)
C17 C12 C13 119.16(12)
C17 C12 C11 120.60(12)
C13 C12 C11 120.21(12)
C14 C13 C12 120.11(13)
C14 C13 H13A 119.9
C12 C13 H13A 119.9
C15 C14 C13 120.05(13)
C15 C14 H14A 120.0
C13 C14 H14A 120.0
C14 C15 C16 120.32(13)
C14 C15 H15A 119.8
C16 C15 H15A 119.8
C15 C16 C17 120.30(14)
C15 C16 H16A 119.8
C17 C16 H16A 119.8
C16 C17 C12 120.06(13)
C16 C17 H17A 120.0
C12 C17 H17A 120.0
C5 N1 C4 126.66(12)
C5 N1 C1 120.93(13)
C4 N1 C1 112.39(9)
C3 O1 C2 110.46(9)

loop_
_geom_bond_atom_site_label_1
_geom_bond_atom_site_label_2
_geom_bond_distance
C1 N1 1.470(2)
C1 C2 1.520(2)
C1 H1A 0.9900
C1 H1B 0.9900
C2 O1 1.434(2)
C2 H2A 0.9900
C2 H2B 0.9900
C3 O1 1.434(2)
C3 C4 1.522(2)
C3 H3A 0.9900
C3 H3B 0.9900
C4 N1 1.466(2)
C4 H4A 0.9900
C4 H4B 0.9900
C5 O2 1.230(2)
C5 N1 1.353(2)
C5 C6A 1.478(8)
C5 C6 1.575(3)
C6 C10 1.487(2)
C6 C7 1.546(2)
C6 H6A 1.0000
C7 C8 1.530(3)
C7 C9 1.535(2)
C7 H7A 1.0000
C8 H8A 0.9800
C8 H8B 0.9800
C8 H8C 0.9800
C9 H9A 0.9800
C9 H9B 0.9800
C9 H9C 0.9800
C6A C10 1.513(8)
C6A C7A 1.545(5)
C6A H6AA 1.0000
C7A C8A 1.529(5)
C7A C9A 1.537(5)
C7A H7AA 1.0000
C8A H8AA 0.9800
C8A H8AB 0.9800
C8A H8AC 0.9800
C9A H9AA 0.9800
C9A H9AB 0.9800
C9A H9AC 0.9800
C10 C11 1.202(2)
C11 C12 1.444(2)
C12 C17 1.401(2)
C12 C13 1.404(2)
C13 C14 1.393(2)
C13 H13A 0.9500
C14 C15 1.384(2)
C14 H14A 0.9500
C15 C16 1.386(3)
C15 H15A 0.9500
C16 C17 1.389(2)
C16 H16A 0.9500
C17 H17A 0.9500

loop_
_geom_torsion_atom_site_label_1
_geom_torsion_atom_site_label_2
_geom_torsion_atom_site_label_3
_geom_torsion_atom_site_label_4
_geom_torsion
N1 C1 C2 O1 -56.42(13)
O1 C3 C4 N1 56.66(13)
O2 C5 C6 C10 -103.52(16)
N1 C5 C6 C10 77.52(16)
C6A C5 C6 C10 -71.9(7)
O2 C5 C6 C7 20.45(17)
N1 C5 C6 C7 -158.51(11)
C6A C5 C6 C7 52.1(7)
C10 C6 C7 C8 -46.57(17)
C5 C6 C7 C8 -166.50(12)
C10 C6 C7 C9 -168.48(12)
C5 C6 C7 C9 71.58(15)
O2 C5 C6A C10 -134.0(4)
N1 C5 C6A C10 32.2(6)
C6 C5 C6A C10 72.8(8)
O2 C5 C6A C7A 113.7(5)
N1 C5 C6A C7A -80.2(6)
C6 C5 C6A C7A -39.5(4)
C5 C6A C7A C8A -175.8(6)
C10 C6A C7A C8A 67.1(7)
C5 C6A C7A C9A -52.9(7)
C10 C6A C7A C9A -170.0(6)
C7 C6 C10 C11 143.0(11)
C5 C6 C10 C11 -95.3(12)
C7 C6 C10 C6A -57.0(7)
C5 C6 C10 C6A 64.7(7)
C5 C6A C10 C11 93.5(11)
C7A C6A C10 C11 -152.1(6)
C5 C6A C10 C6 -80.3(8)
C7A C6A C10 C6 34.1(4)
C6 C10 C11 C12 43(5)
C6A C10 C11 C12 -112(4)
C10 C11 C12 C17 174(4)
C10 C11 C12 C13 -4(4)
C17 C12 C13 C14 -0.38(17)
C11 C12 C13 C14 177.90(11)
C12 C13 C14 C15 0.36(19)
C13 C14 C15 C16 0.0(2)
C14 C15 C16 C17 -0.3(2)
C15 C16 C17 C12 0.2(2)
C13 C12 C17 C16 0.09(19)
C11 C12 C17 C16 -178.19(12)
O2 C5 N1 C4 176.51(11)
C6A C5 N1 C4 12.6(4)
C6 C5 N1 C4 -4.52(16)
O2 C5 N1 C1 -1.79(17)
C6A C5 N1 C1 -165.7(3)
C6 C5 N1 C1 177.17(10)
C3 C4 N1 C5 126.22(13)
C3 C4 N1 C1 -55.36(13)
C2 C1 N1 C5 -126.29(11)
C2 C1 N1 C4 55.18(12)
C4 C3 O1 C2 -59.10(13)
C1 C2 O1 C3 59.13(13)
